data_2224521
loop_
_publ_author_name
'Xu, Ying-Ming'
'Gao, Shan'
'Ng, Seik Weng'

_publ_section_title
;
 2,2'-[Ethylenebis(azanediylmethylene)]diphenol
;
_journal_coeditor_code XU2679
_journal_issue 12
_journal_name_full 'Acta Crystallographica Section E'
_journal_page_first o3151
_journal_paper_doi 10.1107/S1600536809048831
_journal_volume 65
_journal_year 2009
_chemical_formula_iupac 'C16 H20 N2 O2'
_chemical_formula_moiety 'C16 H20 N2 O2'
_chemical_formula_sum 'C16 H20 N2 O2'
_chemical_formula_weight 272.34
_chemical_name_systematic
;
2,2'-[Ethylenebis(azanediylmethylene)]diphenol
;
_space_group_IT_number 14
_symmetry_cell_setting monoclinic
_symmetry_space_group_name_Hall '-P 2ybc'
_symmetry_space_group_name_H-M 'P 1 21/c 1'
_atom_sites_solution_hydrogens geom
_atom_sites_solution_primary direct
_atom_sites_solution_secondary difmap
_audit_creation_method SHELXL-97
_cell_angle_alpha 90.00
_cell_angle_beta 96.318(3)
_cell_angle_gamma 90.00
_cell_formula_units_Z 2
_cell_length_a 15.263(2)
_cell_length_b 4.8600(10)
_cell_length_c 9.7700(10)
_cell_measurement_reflns_used 3415
_cell_measurement_temperature 293(2)
_cell_measurement_theta_max 27.4
_cell_measurement_theta_min 4.0
_cell_volume 720.32(19)
_computing_cell_refinement 'RAPID-AUTO (Rigaku, 1998)'
_computing_data_collection 'RAPID-AUTO (Rigaku, 1998)'
_computing_data_reduction 'CrystalClear (Rigaku/MSC, 2002)'
_computing_molecular_graphics 'X-SEED (Barbour, 2001)'
_computing_publication_material 'publCIF (Westrip, 2009)'
_computing_structure_refinement 'SHELXL97 (Sheldrick, 2008)'
_computing_structure_solution 'SHELXS97 (Sheldrick, 2008)'
_diffrn_ambient_temperature 293(2)
_diffrn_measured_fraction_theta_full 0.995
_diffrn_measured_fraction_theta_max 0.995
_diffrn_measurement_device_type 'Rigaku R-AXIS RAPID IP diffractometer'
_diffrn_measurement_method '\w scan'
_diffrn_radiation_monochromator graphite
_diffrn_radiation_source 'fine-focus sealed tube'
_diffrn_radiation_type MoK\a
_diffrn_radiation_wavelength 0.71073
_diffrn_reflns_av_R_equivalents 0.0545
_diffrn_reflns_av_sigmaI/netI 0.0493
_diffrn_reflns_limit_h_max 19
_diffrn_reflns_limit_h_min -19
_diffrn_reflns_limit_k_max 6
_diffrn_reflns_limit_k_min -6
_diffrn_reflns_limit_l_max 11
_diffrn_reflns_limit_l_min -12
_diffrn_reflns_number 6726
_diffrn_reflns_theta_full 27.41
_diffrn_reflns_theta_max 27.41
_diffrn_reflns_theta_min 4.03
_exptl_absorpt_coefficient_mu 0.083
_exptl_absorpt_correction_T_max 0.9794
_exptl_absorpt_correction_T_min 0.9746
_exptl_absorpt_correction_type multi-scan
_exptl_absorpt_process_details '(ABSCOR; Higashi, 1995)'
_exptl_crystal_colour Colorless
_exptl_crystal_density_diffrn 1.256
_exptl_crystal_density_method 'not measured'
_exptl_crystal_description Prism
_exptl_crystal_F_000 292
_exptl_crystal_size_max 0.31
_exptl_crystal_size_mid 0.27
_exptl_crystal_size_min 0.25
_refine_diff_density_max 0.206
_refine_diff_density_min -0.192
_refine_ls_extinction_method none
_refine_ls_goodness_of_fit_ref 1.086
_refine_ls_hydrogen_treatment mixed
_refine_ls_matrix_type full
_refine_ls_number_parameters 99
_refine_ls_number_reflns 1635
_refine_ls_number_restraints 2
_refine_ls_restrained_S_all 1.086
_refine_ls_R_factor_all 0.0983
_refine_ls_R_factor_gt 0.0515
_refine_ls_shift/su_max 0.001
_refine_ls_shift/su_mean 0.001
_refine_ls_structure_factor_coef Fsqd
_refine_ls_weighting_details 'calc w=1/[\s^2^(Fo^2^)+(0.0749P)^2^+0.1302P] where P=(Fo^2^+2Fc^2^)/3'
_refine_ls_weighting_scheme calc
_refine_ls_wR_factor_gt 0.1370
_refine_ls_wR_factor_ref 0.1762
_reflns_number_gt 912
_reflns_number_total 1635
_reflns_threshold_expression I>2\s(I)
_cod_data_source_file xu2679.cif
_cod_data_source_block I
_cod_depositor_comments
;
The following automatic conversions were performed:
'_symmetry_cell_setting' value 'Monoclinic' changed to 'monoclinic'
according to '/home/saulius/struct/CIF-dictionaries/cif_core.dic'
dictionary named 'cif_core.dic' version 2.4.1 from
2010-06-29.

'_exptl_absorpt_correction_type' value 'Multi-scan' changed
to 'multi-scan' according to
'/home/saulius/struct/CIF-dictionaries/cif_core.dic' dictionary named
'cif_core.dic' version 2.4.1 from 2010-06-29.

Automatic conversion script
Id: cif_fix_enum 1527 2010-12-29 10:47:43Z saulius 

The following automatic conversions were performed:

'_symmetry_cell_setting' value 'Monoclinic' changed to 'monoclinic'
according to /home/saulius/struct/CIF-dictionaries/cif_core.dic
dictionary named 'cif_core.dic' version 2.4.1 from
2010-06-29.

'_exptl_absorpt_correction_type' value 'Multi-scan'
changed to 'multi-scan' according to
/home/saulius/struct/CIF-dictionaries/cif_core.dic dictionary named
'cif_core.dic' version 2.4.1 from 2010-06-29.

Automatic conversion script
Id: cif_fix_values 1715 2011-07-08 13:25:40Z adriana 
;
_cod_original_cell_volume 720.3(2)
_cod_original_sg_symbol_H-M 'P 21/c'
_cod_database_code 2224521
_cod_database_fobs_code 2224521

loop_
_symmetry_equiv_pos_as_xyz
'x, y, z'
'-x, y+1/2, -z+1/2'
'-x, -y, -z'
'x, -y-1/2, z-1/2'

loop_
_atom_site_type_symbol
_atom_site_label
_atom_site_fract_x
_atom_site_fract_y
_atom_site_fract_z
_atom_site_U_iso_or_equiv
_atom_site_adp_type
_atom_site_calc_flag
_atom_site_refinement_flags
_atom_site_occupancy
_atom_site_disorder_assembly
_atom_site_disorder_group
O O1 0.34270(10) 0.3118(4) 0.13029(16) 0.0555(5) Uani d D 1 . .
N N1 0.38397(11) 0.4899(4) 0.41165(18) 0.0451(5) Uani d D 1 . .
C C1 0.25836(14) 0.3821(5) 0.1507(2) 0.0439(6) Uani d . 1 . .
C C2 0.18572(15) 0.2708(5) 0.0744(2) 0.0552(6) Uani d . 1 . .
H H2A 0.1932 0.1404 0.0070 0.066 Uiso calc R 1 . .
C C3 0.10190(15) 0.3510(6) 0.0972(3) 0.0622(7) Uani d . 1 . .
H H3 0.0532 0.2732 0.0460 0.075 Uiso calc R 1 . .
C C4 0.09036(16) 0.5466(6) 0.1958(3) 0.0624(7) Uani d . 1 . .
H H4 0.0340 0.6040 0.2103 0.075 Uiso calc R 1 . .
C C5 0.16325(16) 0.6564(5) 0.2727(2) 0.0564(7) Uani d . 1 . .
H H5 0.1552 0.7871 0.3397 0.068 Uiso calc R 1 . .
C C6 0.24808(13) 0.5773(5) 0.2530(2) 0.0443(6) Uani d . 1 . .
C C7 0.32748(15) 0.6983(5) 0.3364(2) 0.0524(6) Uani d . 1 . .
H H7A 0.3621 0.7987 0.2754 0.063 Uiso calc R 1 . .
H H7B 0.3079 0.8285 0.4019 0.063 Uiso calc R 1 . .
C C8 0.46843(13) 0.6100(5) 0.4701(2) 0.0497(6) Uani d . 1 . .
H H8A 0.4579 0.7403 0.5418 0.060 Uiso calc R 1 . .
H H8B 0.4947 0.7091 0.3988 0.060 Uiso calc R 1 . .
H H1O 0.3458(18) 0.209(5) 0.0600(19) 0.081(10) Uiso d D 1 . .
H H1N 0.3943(15) 0.370(4) 0.3504(19) 0.060(7) Uiso d D 1 . .

loop_
_atom_site_aniso_label
_atom_site_aniso_U_11
_atom_site_aniso_U_22
_atom_site_aniso_U_33
_atom_site_aniso_U_12
_atom_site_aniso_U_13
_atom_site_aniso_U_23
O1 0.0458(10) 0.0730(13) 0.0477(10) 0.0062(8) 0.0060(7) -0.0106(8)
N1 0.0441(10) 0.0469(12) 0.0432(10) -0.0043(8) 0.0005(8) -0.0013(9)
C1 0.0434(12) 0.0475(13) 0.0409(11) 0.0033(10) 0.0055(9) 0.0053(10)
C2 0.0546(14) 0.0616(16) 0.0482(13) -0.0008(11) -0.0005(11) -0.0064(12)
C3 0.0457(14) 0.0746(19) 0.0642(16) -0.0037(12) -0.0036(12) 0.0023(14)
C4 0.0465(13) 0.0746(19) 0.0660(16) 0.0126(13) 0.0065(12) 0.0082(14)
C5 0.0565(14) 0.0592(16) 0.0536(14) 0.0127(12) 0.0074(11) 0.0000(11)
C6 0.0489(13) 0.0424(13) 0.0418(11) 0.0012(9) 0.0050(10) 0.0039(9)
C7 0.0570(14) 0.0458(14) 0.0532(13) 0.0055(11) 0.0014(11) 0.0000(11)
C8 0.0480(13) 0.0493(15) 0.0510(13) -0.0079(10) 0.0009(10) -0.0009(11)

loop_
_atom_type_symbol
_atom_type_description
_atom_type_scat_dispersion_real
_atom_type_scat_dispersion_imag
_atom_type_scat_source
C C 0.0033 0.0016 'International Tables Vol C Tables 4.2.6.8 and 6.1.1.4'
H H 0.0000 0.0000 'International Tables Vol C Tables 4.2.6.8 and 6.1.1.4'
N N 0.0061 0.0033 'International Tables Vol C Tables 4.2.6.8 and 6.1.1.4'
O O 0.0106 0.0060 'International Tables Vol C Tables 4.2.6.8 and 6.1.1.4'

loop_
_geom_angle_atom_site_label_1
_geom_angle_atom_site_label_2
_geom_angle_atom_site_label_3
_geom_angle_site_symmetry_1
_geom_angle_site_symmetry_3
_geom_angle
_geom_angle_publ_flag
C1 O1 H1O . . 113.5(19) ?
C8 N1 C7 . . 111.12(17) ?
C8 N1 H1N . . 108.6(16) ?
C7 N1 H1N . . 105.1(16) ?
O1 C1 C2 . . 122.6(2) ?
O1 C1 C6 . . 117.04(19) ?
C2 C1 C6 . . 120.4(2) ?
C1 C2 C3 . . 120.5(2) ?
C1 C2 H2A . . 119.7 ?
C3 C2 H2A . . 119.7 ?
C2 C3 C4 . . 120.0(2) ?
C2 C3 H3 . . 120.0 ?
C4 C3 H3 . . 120.0 ?
C3 C4 C5 . . 119.4(2) ?
C3 C4 H4 . . 120.3 ?
C5 C4 H4 . . 120.3 ?
C4 C5 C6 . . 121.8(2) ?
C4 C5 H5 . . 119.1 ?
C6 C5 H5 . . 119.1 ?
C5 C6 C1 . . 117.9(2) ?
C5 C6 C7 . . 121.7(2) ?
C1 C6 C7 . . 120.34(19) ?
N1 C7 C6 . . 113.21(18) ?
N1 C7 H7A . . 108.9 ?
C6 C7 H7A . . 108.9 ?
N1 C7 H7B . . 108.9 ?
C6 C7 H7B . . 108.9 ?
H7A C7 H7B . . 107.8 ?
N1 C8 C8 . 3_666 111.3(2) ?
N1 C8 H8A . . 109.4 ?
C8 C8 H8A 3_666 . 109.4 ?
N1 C8 H8B . . 109.4 ?
C8 C8 H8B 3_666 . 109.4 ?
H8A C8 H8B . . 108.0 ?

loop_
_geom_bond_atom_site_label_1
_geom_bond_atom_site_label_2
_geom_bond_site_symmetry_2
_geom_bond_distance
_geom_bond_publ_flag
O1 C1 . 1.367(2) ?
O1 H1O . 0.860(10) ?
N1 C8 . 1.472(3) ?
N1 C7 . 1.473(3) ?
N1 H1N . 0.860(10) ?
C1 C2 . 1.377(3) ?
C1 C6 . 1.399(3) ?
C2 C3 . 1.379(3) ?
C2 H2A . 0.9300 ?
C3 C4 . 1.379(4) ?
C3 H3 . 0.9300 ?
C4 C5 . 1.380(4) ?
C4 H4 . 0.9300 ?
C5 C6 . 1.384(3) ?
C5 H5 . 0.9300 ?
C6 C7 . 1.504(3) ?
C7 H7A . 0.9700 ?
C7 H7B . 0.9700 ?
C8 C8 3_666 1.513(4) ?
C8 H8A . 0.9700 ?
C8 H8B . 0.9700 ?

loop_
_geom_hbond_atom_site_label_D
_geom_hbond_atom_site_label_H
_geom_hbond_atom_site_label_A
_geom_hbond_site_symmetry_A
_geom_hbond_distance_DH
_geom_hbond_distance_HA
_geom_hbond_distance_DA
_geom_hbond_angle_DHA
_geom_hbond_publ_flag
O1 H1o N1 4_565 0.860(10) 1.890(10) 2.721(2) 165(3) yes
N1 H1n O1 . 0.860(10) 2.23(2) 2.884(2) 133(2) yes

loop_
_geom_torsion_atom_site_label_1
_geom_torsion_atom_site_label_2
_geom_torsion_atom_site_label_3
_geom_torsion_atom_site_label_4
_geom_torsion_site_symmetry_1
_geom_torsion_site_symmetry_2
_geom_torsion_site_symmetry_3
_geom_torsion_site_symmetry_4
_geom_torsion
_geom_torsion_publ_flag
O1 C1 C2 C3 . . . . -179.0(2) ?
C6 C1 C2 C3 . . . . 0.4(4) ?
C1 C2 C3 C4 . . . . 0.8(4) ?
C2 C3 C4 C5 . . . . -1.2(4) ?
C3 C4 C5 C6 . . . . 0.6(4) ?
C4 C5 C6 C1 . . . . 0.6(4) ?
C4 C5 C6 C7 . . . . 179.7(2) ?
O1 C1 C6 C5 . . . . 178.39(19) ?
C2 C1 C6 C5 . . . . -1.0(3) ?
O1 C1 C6 C7 . . . . -0.7(3) ?
C2 C1 C6 C7 . . . . 179.9(2) ?
C8 N1 C7 C6 . . . . 169.35(18) ?
C5 C6 C7 N1 . . . . 122.4(2) ?
C1 C6 C7 N1 . . . . -58.5(3) ?
C7 N1 C8 C8 . . . 3_666 -171.9(2) ?
